data_7108058
loop_
_publ_author_name
'Hongshan He'
'Ashim Gurung'
'Liping Si'
'Andrew Sykes'

_publ_section_title
;
 A simple acrylic acid functionalized zinc porphyrin for cost-effective
 dye-sensitized solar cells
;
_journal_name_full Chem.Commun.
_journal_page_first 7619
_journal_paper_doi 10.1039/c2cc33337f
_journal_volume 48
_journal_year 2012
_chemical_formula_moiety 'C38 H31 Br N4 Zn'
_chemical_formula_sum 'C38 H31 Br N4 Zn'
_chemical_formula_weight 688.95
_chemical_name_common ZnTPPBr
_chemical_name_systematic
;
?
;
_space_group_IT_number 2
_symmetry_cell_setting triclinic
_symmetry_space_group_name_Hall '-P 1'
_symmetry_space_group_name_H-M 'P -1'
_atom_sites_solution_hydrogens geom
_atom_sites_solution_primary direct
_atom_sites_solution_secondary difmap
_audit_creation_method SHELXL-97
_cell_angle_alpha 84.0560(10)
_cell_angle_beta 79.6630(10)
_cell_angle_gamma 82.5750(10)
_cell_formula_units_Z 2
_cell_length_a 7.1655(6)
_cell_length_b 12.8935(10)
_cell_length_c 16.6030(13)
_cell_measurement_reflns_used 8239
_cell_measurement_temperature 100(2)
_cell_measurement_theta_max 25.35
_cell_measurement_theta_min 2.50
_cell_volume 1491.3(2)
_computing_cell_refinement 'Bruker SAINT (Bruker, 2006)'
_computing_data_collection 'Bruker APEXII (Bruker, 2006)'
_computing_data_reduction 'Bruker SAINT (Bruker, 2006)'
_computing_molecular_graphics 'Ortep-3(Farrugia, 1997)'
_computing_publication_material 'WinGX(Farrugia, 1999)'
_computing_structure_refinement 'SHELXL-97 (Sheldrick, 1997a)'
_computing_structure_solution SIR92
_diffrn_ambient_temperature 100(2)
_diffrn_measured_fraction_theta_full 0.995
_diffrn_measured_fraction_theta_max 0.995
_diffrn_measurement_device_type 'CCD area detector'
_diffrn_measurement_method 'phi and omega scans'
_diffrn_radiation_monochromator graphite
_diffrn_radiation_source 'fine-focus sealed tube'
_diffrn_radiation_type MoK\a
_diffrn_radiation_wavelength 0.71073
_diffrn_reflns_av_R_equivalents 0.0280
_diffrn_reflns_av_sigmaI/netI 0.0350
_diffrn_reflns_limit_h_max 8
_diffrn_reflns_limit_h_min -8
_diffrn_reflns_limit_k_max 15
_diffrn_reflns_limit_k_min -15
_diffrn_reflns_limit_l_max 19
_diffrn_reflns_limit_l_min -19
_diffrn_reflns_number 14215
_diffrn_reflns_theta_full 25.35
_diffrn_reflns_theta_max 25.00
_diffrn_reflns_theta_min 1.95
_diffrn_standards_decay_% 0
_diffrn_standards_interval_count 0
_diffrn_standards_interval_time 0
_diffrn_standards_number 0
_exptl_absorpt_coefficient_mu 2.199
_exptl_absorpt_correction_T_max 0.6434
_exptl_absorpt_correction_T_min 0.4810
_exptl_absorpt_correction_type multi-scan
_exptl_absorpt_process_details SADABS
_exptl_crystal_colour purple
_exptl_crystal_density_diffrn 1.534
_exptl_crystal_density_method 'not measured'
_exptl_crystal_description block
_exptl_crystal_F_000 704
_exptl_crystal_size_max 0.39
_exptl_crystal_size_mid 0.27
_exptl_crystal_size_min 0.22
_refine_diff_density_max 0.481
_refine_diff_density_min -0.430
_refine_diff_density_rms 0.068
_refine_ls_extinction_method none
_refine_ls_goodness_of_fit_ref 1.044
_refine_ls_hydrogen_treatment constr
_refine_ls_matrix_type full
_refine_ls_number_parameters 408
_refine_ls_number_reflns 5442
_refine_ls_number_restraints 1
_refine_ls_restrained_S_all 1.044
_refine_ls_R_factor_all 0.0461
_refine_ls_R_factor_gt 0.0303
_refine_ls_shift/su_max 0.000
_refine_ls_shift/su_mean 0.000
_refine_ls_structure_factor_coef Fsqd
_refine_ls_weighting_details 'calc w=1/[\s^2^(Fo^2^)+(0.0353P)^2^+0.9629P] where P=(Fo^2^+2Fc^2^)/3'
_refine_ls_weighting_scheme calc
_refine_ls_wR_factor_gt 0.0702
_refine_ls_wR_factor_ref 0.0759
_reflns_number_gt 4249
_reflns_number_total 5259
_reflns_threshold_expression >2sigma(I)
_cod_data_source_file c2cc33337f.txt
_cod_data_source_block 09052
_cod_database_code 7108058

loop_
_symmetry_equiv_pos_as_xyz
'x, y, z'
'-x, -y, -z'

loop_
_atom_site_label
_atom_site_type_symbol
_atom_site_fract_x
_atom_site_fract_y
_atom_site_fract_z
_atom_site_U_iso_or_equiv
_atom_site_adp_type
_atom_site_occupancy
_atom_site_symmetry_multiplicity
_atom_site_calc_flag
_atom_site_refinement_flags
_atom_site_disorder_assembly
_atom_site_disorder_group
C1 C 0.5715(4) 0.3579(2) 0.07606(16) 0.0189(6) Uani 1 1 d . A 1
C2 C 0.4552(4) 0.3838(2) 0.14921(16) 0.0185(6) Uani 1 1 d D A 1
H2 H 0.3316 0.4185 0.1450 0.022 Uiso 1 1 calc RD A 1
C3 C 0.4996(4) 0.3646(2) 0.22802(15) 0.0177(6) Uani 1 1 d . A 1
C4 C 0.3720(4) 0.3900(2) 0.30202(16) 0.0221(6) Uani 1 1 d . A 1
H4 H 0.2456 0.4245 0.3059 0.026 Uiso 1 1 calc R A 1
C5 C 0.4654(4) 0.3557(2) 0.36489(16) 0.0209(6) Uani 1 1 d . A 1
H5 H 0.4167 0.3613 0.4216 0.025 Uiso 1 1 calc R A 1
C6 C 0.6530(4) 0.3089(2) 0.33059(15) 0.0179(6) Uani 1 1 d . A 1
C7 C 0.7948(4) 0.2636(2) 0.37509(15) 0.0164(6) Uani 1 1 d . A 1
C8 C 0.9752(4) 0.2174(2) 0.34041(15) 0.0176(6) Uani 1 1 d . A 1
C9 C 1.1210(4) 0.1725(2) 0.38692(16) 0.0194(6) Uani 1 1 d . A 1
H9 H 1.1123 0.1699 0.4449 0.023 Uiso 1 1 calc R A 1
C10 C 1.2732(4) 0.1345(2) 0.33290(16) 0.0204(6) Uani 1 1 d . A 1
H10 H 1.3911 0.1003 0.3457 0.024 Uiso 1 1 calc R A 1
C11 C 1.2223(4) 0.1559(2) 0.25263(15) 0.0172(6) Uani 1 1 d . A 1
C12 C 1.3392(4) 0.1313(2) 0.17857(16) 0.0172(6) Uani 1 1 d . A 1
C13 C 1.2984(4) 0.1534(2) 0.09936(16) 0.0184(6) Uani 1 1 d . A 1
C14 C 1.4205(4) 0.1260(2) 0.02466(16) 0.0205(6) Uani 1 1 d . A 1
H14 H 1.5459 0.0900 0.0198 0.025 Uiso 1 1 calc R A 1
C15 C 1.3249(4) 0.1607(2) -0.03744(16) 0.0197(6) Uani 1 1 d . A 1
H15 H 1.3708 0.1542 -0.0942 0.024 Uiso 1 1 calc R A 1
C16 C 1.1413(4) 0.2094(2) -0.00240(15) 0.0174(6) Uani 1 1 d . A 1
C17 C 0.9984(4) 0.2535(2) -0.04718(15) 0.0174(6) Uani 1 1 d . A 1
C18 C 0.8178(4) 0.2995(2) -0.01295(15) 0.0183(6) Uani 1 1 d . A 1
C19 C 0.6677(4) 0.3420(2) -0.05838(16) 0.0204(6) Uani 1 1 d . A 1
H19 H 0.6743 0.3443 -0.1162 0.024 Uiso 1 1 calc R A 1
C20 C 0.5165(4) 0.3779(2) -0.00376(16) 0.0204(6) Uani 1 1 d . A 1
H20 H 0.3966 0.4103 -0.0157 0.024 Uiso 1 1 calc R A 1
C21 C 1.0414(4) 0.2486(2) -0.13879(15) 0.0186(6) Uani 1 1 d . A 1
C22 C 1.0271(4) 0.1555(2) -0.17261(16) 0.0205(6) Uani 1 1 d . A 1
C23 C 1.0754(4) 0.1503(2) -0.25754(16) 0.0232(6) Uani 1 1 d . A 1
H23 H 1.0695 0.0863 -0.2802 0.028 Uiso 1 1 calc R A 1
C24 C 1.1316(4) 0.2357(2) -0.30954(16) 0.0239(7) Uani 1 1 d . A 1
C25 C 1.1387(4) 0.3281(2) -0.27493(17) 0.0262(7) Uani 1 1 d . A 1
H25 H 1.1734 0.3879 -0.3101 0.031 Uiso 1 1 calc R A 1
C26 C 1.0970(4) 0.3364(2) -0.19048(16) 0.0223(6) Uani 1 1 d . A 1
C27 C 1.1162(5) 0.4382(2) -0.15699(18) 0.0340(8) Uani 1 1 d . A 1
H27A H 1.2312 0.4302 -0.1317 0.051 Uiso 1 1 calc R A 1
H27B H 1.0039 0.4566 -0.1157 0.051 Uiso 1 1 calc R A 1
H27C H 1.1260 0.4940 -0.2019 0.051 Uiso 1 1 calc R A 1
C28 C 0.9551(5) 0.0625(2) -0.11955(18) 0.0278(7) Uani 1 1 d . A 1
H28A H 0.9592 0.0042 -0.1536 0.042 Uiso 1 1 calc R A 1
H28B H 0.8233 0.0815 -0.0929 0.042 Uiso 1 1 calc R A 1
H28C H 1.0358 0.0411 -0.0775 0.042 Uiso 1 1 calc R A 1
C29 C 1.1799(4) 0.2291(3) -0.40129(16) 0.0313(7) Uani 1 1 d . A 1
H29A H 1.2302 0.1569 -0.4131 0.047 Uiso 1 1 calc R A 1
H29B H 1.2762 0.2763 -0.4247 0.047 Uiso 1 1 calc R A 1
H29C H 1.0645 0.2499 -0.4257 0.047 Uiso 1 1 calc R A 1
C30 C 0.7501(4) 0.2624(2) 0.46712(15) 0.0189(6) Uani 1 1 d . A 1
C31 C 0.7417(4) 0.3550(2) 0.50560(17) 0.0233(6) Uani 1 1 d . A 1
C32 C 0.6952(4) 0.3515(3) 0.59096(17) 0.0293(7) Uani 1 1 d . A 1
H32 H 0.6871 0.4145 0.6171 0.035 Uiso 1 1 calc R A 1
C33 C 0.6604(4) 0.2599(3) 0.63875(17) 0.0314(8) Uani 1 1 d . A 1
C34 C 0.6726(4) 0.1692(3) 0.60000(17) 0.0288(7) Uani 1 1 d . A 1
H34 H 0.6507 0.1053 0.6323 0.035 Uiso 1 1 calc R A 1
C35 C 0.7160(4) 0.1683(2) 0.51469(16) 0.0217(6) Uani 1 1 d . A 1
C36 C 0.7247(5) 0.0668(2) 0.47541(18) 0.0286(7) Uani 1 1 d . A 1
H36A H 0.8583 0.0405 0.4565 0.043 Uiso 1 1 calc R A 1
H36B H 0.6567 0.0793 0.4285 0.043 Uiso 1 1 calc R A 1
H36C H 0.6647 0.0148 0.5157 0.043 Uiso 1 1 calc R A 1
C37 C 0.7831(5) 0.4568(2) 0.45655(18) 0.0303(7) Uani 1 1 d . A 1
H37A H 0.6715 0.4871 0.4321 0.045 Uiso 1 1 calc R A 1
H37B H 0.8930 0.4437 0.4129 0.045 Uiso 1 1 calc R A 1
H37C H 0.8119 0.5059 0.4927 0.045 Uiso 1 1 calc R A 1
C38 C 0.6124(5) 0.2598(3) 0.73151(18) 0.0483(10) Uani 1 1 d . A 1
H38A H 0.5406 0.2005 0.7538 0.073 Uiso 1 1 calc R A 1
H38B H 0.5349 0.3256 0.7463 0.073 Uiso 1 1 calc R A 1
H38C H 0.7307 0.2532 0.7544 0.073 Uiso 1 1 calc R A 1
N1 N 0.7553(3) 0.30997(17) 0.06949(12) 0.0167(5) Uani 1 1 d . A 1
N2 N 0.6709(3) 0.31579(17) 0.24587(12) 0.0163(5) Uani 1 1 d . A 1
N3 N 1.0403(3) 0.20692(17) 0.25785(12) 0.0163(5) Uani 1 1 d . A 1
N4 N 1.1269(3) 0.20476(17) 0.08210(12) 0.0163(5) Uani 1 1 d . A 1
Zn1 Zn 0.89540(4) 0.25724(2) 0.163887(17) 0.01597(10) Uani 1 1 d . A 1
Br1 Br 1.58240(4) 0.05692(2) 0.188148(17) 0.02120(10) Uani 0.9326(9) 1 d P A 1
Br1' Br 0.1999(5) 0.4379(3) 0.1521(2) 0.0134(12) Uiso 0.0674(9) 1 d P A 2

loop_
_atom_site_aniso_label
_atom_site_aniso_U_11
_atom_site_aniso_U_22
_atom_site_aniso_U_33
_atom_site_aniso_U_23
_atom_site_aniso_U_13
_atom_site_aniso_U_12
C1 0.0271(15) 0.0149(14) 0.0165(14) -0.0023(11) -0.0071(12) -0.0035(12)
C2 0.0219(14) 0.0169(14) 0.0172(14) -0.0041(11) -0.0029(11) -0.0022(11)
C3 0.0250(15) 0.0148(14) 0.0142(13) -0.0031(11) -0.0023(11) -0.0051(11)
C4 0.0239(15) 0.0223(15) 0.0201(14) -0.0071(12) -0.0015(12) -0.0017(12)
C5 0.0253(15) 0.0222(15) 0.0150(14) -0.0052(11) 0.0000(11) -0.0036(12)
C6 0.0266(15) 0.0165(14) 0.0110(13) -0.0024(11) -0.0016(11) -0.0054(12)
C7 0.0244(15) 0.0150(14) 0.0100(13) -0.0021(10) -0.0011(11) -0.0052(11)
C8 0.0272(15) 0.0151(14) 0.0112(13) -0.0003(10) -0.0038(11) -0.0055(12)
C9 0.0272(15) 0.0236(15) 0.0080(12) 0.0002(11) -0.0042(11) -0.0048(12)
C10 0.0275(15) 0.0193(15) 0.0153(14) -0.0006(11) -0.0062(12) -0.0027(12)
C11 0.0229(14) 0.0148(14) 0.0140(13) -0.0019(11) -0.0021(11) -0.0032(11)
C12 0.0198(14) 0.0156(14) 0.0166(14) -0.0033(11) -0.0031(11) -0.0015(11)
C13 0.0237(15) 0.0137(14) 0.0181(14) -0.0025(11) -0.0013(11) -0.0049(11)
C14 0.0278(15) 0.0155(14) 0.0174(14) -0.0048(11) 0.0006(12) -0.0026(12)
C15 0.0295(16) 0.0183(15) 0.0117(13) -0.0049(11) 0.0005(11) -0.0069(12)
C16 0.0283(15) 0.0147(14) 0.0098(12) -0.0017(10) -0.0008(11) -0.0077(11)
C17 0.0269(15) 0.0158(14) 0.0105(13) -0.0009(10) -0.0015(11) -0.0081(12)
C18 0.0298(16) 0.0160(14) 0.0109(13) -0.0019(11) -0.0040(11) -0.0080(12)
C19 0.0319(16) 0.0199(15) 0.0118(13) -0.0009(11) -0.0069(12) -0.0080(12)
C20 0.0277(15) 0.0198(15) 0.0161(14) -0.0003(11) -0.0085(12) -0.0054(12)
C21 0.0220(14) 0.0236(15) 0.0112(13) -0.0027(11) -0.0033(11) -0.0051(12)
C22 0.0227(15) 0.0235(15) 0.0157(14) -0.0042(11) -0.0030(11) -0.0024(12)
C23 0.0247(15) 0.0309(17) 0.0160(14) -0.0114(12) -0.0049(12) -0.0003(13)
C24 0.0197(15) 0.0408(19) 0.0116(14) -0.0059(13) -0.0022(11) -0.0018(13)
C25 0.0274(16) 0.0358(18) 0.0150(14) 0.0045(13) -0.0014(12) -0.0100(14)
C26 0.0277(16) 0.0267(16) 0.0141(13) -0.0034(12) -0.0041(12) -0.0073(13)
C27 0.054(2) 0.0301(18) 0.0209(16) 0.0009(13) -0.0059(15) -0.0177(16)
C28 0.0381(18) 0.0224(16) 0.0245(16) -0.0077(13) -0.0016(13) -0.0099(14)
C29 0.0267(16) 0.054(2) 0.0131(14) -0.0104(14) -0.0022(12) -0.0017(15)
C30 0.0193(14) 0.0269(16) 0.0109(13) -0.0049(11) -0.0038(11) 0.0001(12)
C31 0.0235(15) 0.0287(16) 0.0185(14) -0.0084(12) -0.0049(12) 0.0009(12)
C32 0.0257(16) 0.044(2) 0.0193(15) -0.0174(14) -0.0067(12) 0.0093(14)
C33 0.0208(15) 0.062(2) 0.0096(14) -0.0063(14) -0.0018(12) 0.0053(15)
C34 0.0240(16) 0.044(2) 0.0159(15) 0.0067(14) -0.0035(12) -0.0041(14)
C35 0.0207(14) 0.0289(16) 0.0147(14) 0.0013(12) -0.0022(11) -0.0030(12)
C36 0.0369(18) 0.0271(17) 0.0237(16) 0.0067(13) -0.0101(13) -0.0110(14)
C37 0.0390(19) 0.0259(17) 0.0287(17) -0.0130(13) -0.0080(14) -0.0018(14)
C38 0.0339(19) 0.096(3) 0.0107(15) -0.0093(17) -0.0038(14) 0.0124(19)
N1 0.0244(12) 0.0166(12) 0.0092(11) -0.0021(9) -0.0024(9) -0.0033(10)
N2 0.0213(12) 0.0171(12) 0.0107(11) -0.0026(9) -0.0022(9) -0.0028(9)
N3 0.0223(12) 0.0172(12) 0.0093(11) -0.0020(9) -0.0016(9) -0.0023(9)
N4 0.0214(12) 0.0175(12) 0.0103(11) -0.0016(9) -0.0033(9) -0.0023(9)
Zn1 0.02311(18) 0.01553(18) 0.00913(16) -0.00238(12) -0.00224(12) -0.00120(13)
Br1 0.02228(16) 0.02412(18) 0.01626(16) -0.00609(12) -0.00337(12) 0.00458(12)

loop_
_atom_type_symbol
_atom_type_description
_atom_type_scat_dispersion_real
_atom_type_scat_dispersion_imag
_atom_type_scat_source
C C 0.0033 0.0016 'International Tables Vol C Tables 4.2.6.8 and 6.1.1.4'
H H 0.0000 0.0000 'International Tables Vol C Tables 4.2.6.8 and 6.1.1.4'
N N 0.0061 0.0033 'International Tables Vol C Tables 4.2.6.8 and 6.1.1.4'
Zn Zn 0.2839 1.4301 'International Tables Vol C Tables 4.2.6.8 and 6.1.1.4'
Br Br -0.2901 2.4595 'International Tables Vol C Tables 4.2.6.8 and 6.1.1.4'

loop_
_geom_angle_atom_site_label_1
_geom_angle_atom_site_label_2
_geom_angle_atom_site_label_3
_geom_angle
N1 C1 C2 124.9(2)
N1 C1 C20 110.2(2)
C2 C1 C20 124.8(3)
C1 C2 C3 127.2(3)
C1 C2 H2 116.4
C3 C2 H2 116.4
N2 C3 C2 124.5(2)
N2 C3 C4 110.4(2)
C2 C3 C4 125.1(3)
C5 C4 C3 106.9(2)
C5 C4 H4 126.5
C3 C4 H4 126.5
C4 C5 C6 107.6(2)
C4 C5 H5 126.2
C6 C5 H5 126.2
N2 C6 C7 125.0(2)
N2 C6 C5 109.2(2)
C7 C6 C5 125.9(2)
C6 C7 C8 124.8(2)
C6 C7 C30 117.8(2)
C8 C7 C30 117.4(2)
N3 C8 C7 126.1(2)
N3 C8 C9 109.7(2)
C7 C8 C9 124.2(2)
C10 C9 C8 107.3(2)
C10 C9 H9 126.3
C8 C9 H9 126.3
C9 C10 C11 106.9(2)
C9 C10 H10 126.6
C11 C10 H10 126.6
N3 C11 C12 123.8(2)
N3 C11 C10 110.2(2)
C12 C11 C10 126.0(2)
C13 C12 C11 128.0(2)
C13 C12 Br1 116.38(19)
C11 C12 Br1 115.62(19)
N4 C13 C12 123.5(2)
N4 C13 C14 109.8(2)
C12 C13 C14 126.7(3)
C15 C14 C13 107.3(2)
C15 C14 H14 126.4
C13 C14 H14 126.4
C14 C15 C16 107.6(2)
C14 C15 H15 126.2
C16 C15 H15 126.2
N4 C16 C17 125.6(2)
N4 C16 C15 109.5(2)
C17 C16 C15 124.9(2)
C18 C17 C16 125.0(2)
C18 C17 C21 117.7(2)
C16 C17 C21 117.3(2)
N1 C18 C17 125.2(2)
N1 C18 C19 109.5(2)
C17 C18 C19 125.3(2)
C20 C19 C18 107.4(2)
C20 C19 H19 126.3
C18 C19 H19 126.3
C19 C20 C1 106.8(2)
C19 C20 H20 126.6
C1 C20 H20 126.6
C22 C21 C26 119.9(2)
C22 C21 C17 119.6(2)
C26 C21 C17 120.5(2)
C23 C22 C21 119.2(3)
C23 C22 C28 119.6(3)
C21 C22 C28 121.2(2)
C24 C23 C22 121.8(3)
C24 C23 H23 119.1
C22 C23 H23 119.1
C23 C24 C25 117.9(2)
C23 C24 C29 121.1(3)
C25 C24 C29 121.0(3)
C24 C25 C26 122.4(3)
C24 C25 H25 118.8
C26 C25 H25 118.8
C25 C26 C21 118.7(3)
C25 C26 C27 119.4(3)
C21 C26 C27 121.9(2)
C31 C30 C35 119.8(2)
C31 C30 C7 120.3(2)
C35 C30 C7 119.8(2)
C32 C31 C30 118.8(3)
C32 C31 C37 120.0(3)
C30 C31 C37 121.2(2)
C33 C32 C31 122.3(3)
C33 C32 H32 118.9
C31 C32 H32 118.9
C32 C33 C34 118.2(3)
C32 C33 C38 120.4(3)
C34 C33 C38 121.4(3)
C33 C34 C35 122.0(3)
C33 C34 H34 119.0
C35 C34 H34 119.0
C34 C35 C30 118.9(3)
C34 C35 C36 119.7(3)
C30 C35 C36 121.3(2)
C1 N1 C18 106.0(2)
C1 N1 Zn1 126.07(17)
C18 N1 Zn1 127.80(18)
C3 N2 C6 105.9(2)
C3 N2 Zn1 126.24(17)
C6 N2 Zn1 127.73(18)
C11 N3 C8 105.9(2)
C11 N3 Zn1 127.38(16)
C8 N3 Zn1 126.74(18)
C13 N4 C16 105.8(2)
C13 N4 Zn1 127.38(17)
C16 N4 Zn1 126.78(18)
N1 Zn1 N2 90.89(9)
N1 Zn1 N3 178.66(9)
N2 Zn1 N3 89.54(8)
N1 Zn1 N4 89.59(8)
N2 Zn1 N4 177.22(9)
N3 Zn1 N4 89.92(8)

loop_
_geom_bond_atom_site_label_1
_geom_bond_atom_site_label_2
_geom_bond_distance
C1 N1 1.372(3)
C1 C2 1.389(4)
C1 C20 1.438(4)
C2 C3 1.392(4)
C2 H2 0.9500
C3 N2 1.372(3)
C3 C4 1.434(4)
C4 C5 1.346(4)
C4 H4 0.9500
C5 C6 1.443(4)
C5 H5 0.9500
C6 N2 1.384(3)
C6 C7 1.395(4)
C7 C8 1.400(4)
C7 C30 1.503(3)
C8 N3 1.381(3)
C8 C9 1.436(4)
C9 C10 1.355(4)
C9 H9 0.9500
C10 C11 1.435(4)
C10 H10 0.9500
C11 N3 1.375(3)
C11 C12 1.399(4)
C12 C13 1.391(4)
C12 Br1 1.902(3)
C13 N4 1.381(3)
C13 C14 1.432(4)
C14 C15 1.346(4)
C14 H14 0.9500
C15 C16 1.432(4)
C15 H15 0.9500
C16 N4 1.384(3)
C16 C17 1.399(4)
C17 C18 1.399(4)
C17 C21 1.503(3)
C18 N1 1.377(3)
C18 C19 1.442(4)
C19 C20 1.347(4)
C19 H19 0.9500
C20 H20 0.9500
C21 C22 1.401(4)
C21 C26 1.403(4)
C22 C23 1.397(4)
C22 C28 1.502(4)
C23 C24 1.383(4)
C23 H23 0.9500
C24 C25 1.386(4)
C24 C29 1.509(4)
C25 C26 1.393(4)
C25 H25 0.9500
C26 C27 1.509(4)
C27 H27A 0.9800
C27 H27B 0.9800
C27 H27C 0.9800
C28 H28A 0.9800
C28 H28B 0.9800
C28 H28C 0.9800
C29 H29A 0.9800
C29 H29B 0.9800
C29 H29C 0.9800
C30 C31 1.401(4)
C30 C35 1.402(4)
C31 C32 1.394(4)
C31 C37 1.506(4)
C32 C33 1.377(5)
C32 H32 0.9500
C33 C34 1.379(4)
C33 C38 1.517(4)
C34 C35 1.396(4)
C34 H34 0.9500
C35 C36 1.511(4)
C36 H36A 0.9800
C36 H36B 0.9800
C36 H36C 0.9800
C37 H37A 0.9800
C37 H37B 0.9800
C37 H37C 0.9800
C38 H38A 0.9800
C38 H38B 0.9800
C38 H38C 0.9800
N1 Zn1 2.023(2)
N2 Zn1 2.031(2)
N3 Zn1 2.032(2)
N4 Zn1 2.036(2)
